data_4306584
loop_
_publ_author_name
'Jos\'e Vicente'
'Pablo Gonz\'alez-Herrero'
'Yolanda Garc\'ia-S\'anchez'
'Delia Bautista'

_publ_section_title
;
Dinuclear Copper(I) and Copper(I)/Silver(I) Complexes with Condensed
Dithiolato Ligands1
;
_journal_name_full 'Inorganic Chemistry'
_journal_page_first 10662
_journal_page_last 10673
_journal_paper_doi 10.1021/ic8014139
_journal_volume 47
_journal_year 2008
_chemical_formula_sum 'C100 H151 Ag Cl4 Cu P3 S3'
_chemical_formula_weight 1855.51
_chemical_name_systematic
; 
 ? 
;
_space_group_IT_number 14
_symmetry_cell_setting monoclinic
_symmetry_space_group_name_Hall '-P 2yn'
_symmetry_space_group_name_H-M 'P 1 21/n 1'
_atom_sites_solution_hydrogens geom
_atom_sites_solution_primary direct
_atom_sites_solution_secondary difmap
_audit_creation_method SHELXL-97
_cell_angle_alpha 90.00
_cell_angle_beta 106.858(2)
_cell_angle_gamma 90.00
_cell_formula_units_Z 4
_cell_length_a 15.1117(9)
_cell_length_b 25.9909(16)
_cell_length_c 25.8898(16)
_cell_measurement_reflns_used 9859
_cell_measurement_temperature 100(2)
_cell_measurement_theta_max 28.06
_cell_measurement_theta_min 2.27
_cell_volume 9731.7(10)
_computing_cell_refinement 'Bruker SAINT'
_computing_data_collection 'Bruker SMART'
_computing_data_reduction 'Bruker SAINT'
_computing_molecular_graphics 'Bruker SHELXTL'
_computing_publication_material 'Bruker SHELXTL'
_computing_structure_refinement 'SHELXL-97 (Sheldrick, 1997)'
_computing_structure_solution 'SHELXS-97 (Sheldrick, 1990)'
_diffrn_ambient_temperature 100(2)
_diffrn_detector_area_resol_mean 8.26
_diffrn_measured_fraction_theta_full 0.998
_diffrn_measured_fraction_theta_max 0.944
_diffrn_measurement_device_type 'Bruker SMART APEX CCD'
_diffrn_measurement_method \w-sacn
_diffrn_radiation_monochromator graphite
_diffrn_radiation_source 'fine-focus sealed tube'
_diffrn_radiation_type MoK\a
_diffrn_radiation_wavelength 0.71073
_diffrn_reflns_av_R_equivalents 0.0397
_diffrn_reflns_av_sigmaI/netI 0.0346
_diffrn_reflns_limit_h_max 19
_diffrn_reflns_limit_h_min -19
_diffrn_reflns_limit_k_max 34
_diffrn_reflns_limit_k_min -33
_diffrn_reflns_limit_l_max 34
_diffrn_reflns_limit_l_min -34
_diffrn_reflns_number 112189
_diffrn_reflns_theta_full 27.00
_diffrn_reflns_theta_max 28.24
_diffrn_reflns_theta_min 1.61
_exptl_absorpt_coefficient_mu 0.687
_exptl_absorpt_correction_T_max 0.9282
_exptl_absorpt_correction_T_min 0.8489
_exptl_absorpt_correction_type multi-scan
_exptl_absorpt_process_details SADABS
_exptl_crystal_colour orange
_exptl_crystal_density_diffrn 1.266
_exptl_crystal_density_method 'not measured'
_exptl_crystal_description block
_exptl_crystal_F_000 3952
_exptl_crystal_size_max 0.28
_exptl_crystal_size_mid 0.16
_exptl_crystal_size_min 0.11
_refine_diff_density_max 0.782
_refine_diff_density_min -0.478
_refine_diff_density_rms 0.078
_refine_ls_extinction_method none
_refine_ls_goodness_of_fit_ref 1.063
_refine_ls_hydrogen_treatment 'ordered methyls rigid, others riding'
_refine_ls_matrix_type full
_refine_ls_number_parameters 957
_refine_ls_number_reflns 22704
_refine_ls_number_restraints 42
_refine_ls_restrained_S_all 1.079
_refine_ls_R_factor_all 0.0520
_refine_ls_R_factor_gt 0.0443
_refine_ls_shift/su_max 0.002
_refine_ls_shift/su_mean 0.000
_refine_ls_structure_factor_coef Fsqd
_refine_ls_weighting_details 'calc w=1/[\s^2^(Fo^2^)+(0.0508P)^2^+6.3101P] where P=(Fo^2^+2Fc^2^)/3'
_refine_ls_weighting_scheme calc
_refine_ls_wR_factor_gt 0.1006
_refine_ls_wR_factor_ref 0.1042
_reflns_number_gt 19878
_reflns_number_total 22704
_reflns_threshold_expression >2sigma(I)
_cod_data_source_file ic8014139_si_001_3.cif
_cod_data_source_block pablosq
_cod_database_code 4306584

loop_
_symmetry_equiv_pos_as_xyz
'x, y, z'
'-x+1/2, y+1/2, -z+1/2'
'-x, -y, -z'
'x-1/2, -y-1/2, z-1/2'

loop_
_atom_site_label
_atom_site_type_symbol
_atom_site_fract_x
_atom_site_fract_y
_atom_site_fract_z
_atom_site_U_iso_or_equiv
_atom_site_adp_type
_atom_site_occupancy
_atom_site_symmetry_multiplicity
_atom_site_calc_flag
_atom_site_refinement_flags
_atom_site_disorder_assembly
_atom_site_disorder_group
Ag1 Ag 0.582905(11) 0.306720(6) 0.747607(6) 0.01779(5) Uani 1 1 d . . .
Cu1 Cu 0.578580(18) 0.164542(10) 0.805759(10) 0.01782(6) Uani 1 1 d . . .
P1 P 0.67448(4) 0.09915(2) 0.83192(2) 0.01702(11) Uani 1 1 d . . .
P2 P 0.59826(4) 0.33209(2) 0.65877(2) 0.01653(11) Uani 1 1 d . . .
P3 P 0.61948(4) 0.34442(2) 0.83671(2) 0.01814(11) Uani 1 1 d . . .
S1 S 0.44161(4) 0.17466(2) 0.81838(2) 0.02517(12) Uani 1 1 d . . .
S2 S 0.40809(3) 0.250433(19) 0.72598(2) 0.01521(10) Uani 1 1 d . . .
S3 S 0.59160(3) 0.206260(19) 0.73161(2) 0.01614(10) Uani 1 1 d . . .
C1 C 0.25163(15) 0.17010(8) 0.66308(9) 0.0201(4) Uani 1 1 d . . .
H1 H 0.2602 0.1959 0.6901 0.024 Uiso 1 1 calc R . .
C2 C 0.16336(15) 0.14915(9) 0.64021(9) 0.0231(5) Uani 1 1 d . . .
C3 C 0.15301(16) 0.11060(10) 0.60162(11) 0.0334(6) Uani 1 1 d . . .
H3 H 0.0937 0.0958 0.5863 0.040 Uiso 1 1 calc R . .
C4 C 0.22727(17) 0.09318(10) 0.58490(11) 0.0335(6) Uani 1 1 d . . .
H4 H 0.2188 0.0669 0.5584 0.040 Uiso 1 1 calc R . .
C4A C 0.31376(15) 0.11465(9) 0.60740(9) 0.0220(4) Uani 1 1 d . . .
C4B C 0.40171(15) 0.10338(9) 0.59737(8) 0.0203(4) Uani 1 1 d . . .
C5 C 0.42345(16) 0.06900(9) 0.56191(9) 0.0258(5) Uani 1 1 d . . .
H5 H 0.3770 0.0476 0.5395 0.031 Uiso 1 1 calc R . .
C6 C 0.51384(16) 0.06619(9) 0.55955(9) 0.0246(5) Uani 1 1 d . . .
H6 H 0.5286 0.0423 0.5355 0.029 Uiso 1 1 calc R . .
C7 C 0.58360(15) 0.09737(8) 0.59137(8) 0.0195(4) Uani 1 1 d . . .
C8 C 0.56093(14) 0.13154(8) 0.62792(8) 0.0179(4) Uani 1 1 d . . .
H8 H 0.6076 0.1529 0.6502 0.021 Uiso 1 1 calc R . .
C8A C 0.47077(14) 0.13429(8) 0.63174(8) 0.0168(4) Uani 1 1 d . . .
C9 C 0.42737(14) 0.16722(8) 0.66484(8) 0.0159(4) Uani 1 1 d . . .
C9A C 0.32681(14) 0.15358(8) 0.64669(8) 0.0179(4) Uani 1 1 d . . .
C10 C 0.47159(14) 0.20098(7) 0.70415(8) 0.0151(4) Uani 1 1 d . . .
C11 C 0.08165(15) 0.17107(9) 0.65717(10) 0.0256(5) Uani 1 1 d . . .
C12 C 0.10094(18) 0.16898(11) 0.71859(11) 0.0340(6) Uani 1 1 d . . .
H12A H 0.1068 0.1330 0.7305 0.051 Uiso 1 1 calc R . .
H12B H 0.0498 0.1852 0.7287 0.051 Uiso 1 1 calc R . .
H12C H 0.1585 0.1874 0.7359 0.051 Uiso 1 1 calc R . .
C13 C 0.06917(17) 0.22736(10) 0.63851(11) 0.0305(5) Uani 1 1 d . . .
H13A H 0.1243 0.2471 0.6574 0.046 Uiso 1 1 calc R . .
H13B H 0.0149 0.2419 0.6467 0.046 Uiso 1 1 calc R . .
H13C H 0.0603 0.2290 0.5995 0.046 Uiso 1 1 calc R . .
C14 C -0.00848(17) 0.14192(11) 0.63125(13) 0.0405(7) Uani 1 1 d . . .
H14A H -0.0240 0.1446 0.5919 0.061 Uiso 1 1 calc R . .
H14B H -0.0585 0.1569 0.6435 0.061 Uiso 1 1 calc R . .
H14C H -0.0006 0.1056 0.6418 0.061 Uiso 1 1 calc R . .
C15 C 0.68243(15) 0.09668(8) 0.58634(9) 0.0215(4) Uani 1 1 d . . .
C16 C 0.69666(18) 0.14498(10) 0.55539(10) 0.0319(5) Uani 1 1 d . . .
H16A H 0.6517 0.1451 0.5195 0.048 Uiso 1 1 calc R . .
H16B H 0.7594 0.1449 0.5518 0.048 Uiso 1 1 calc R . .
H16C H 0.6879 0.1758 0.5752 0.048 Uiso 1 1 calc R . .
C17 C 0.7005(2) 0.04913(11) 0.55601(14) 0.0443(7) Uani 1 1 d . . .
H17A H 0.6896 0.0180 0.5746 0.066 Uiso 1 1 calc R . .
H17B H 0.7648 0.0495 0.5549 0.066 Uiso 1 1 calc R . .
H17C H 0.6588 0.0494 0.5191 0.066 Uiso 1 1 calc R . .
C18 C 0.75341(16) 0.09715(11) 0.64210(10) 0.0328(6) Uani 1 1 d . . .
H18A H 0.7467 0.1289 0.6611 0.049 Uiso 1 1 calc R . .
H18B H 0.8159 0.0955 0.6381 0.049 Uiso 1 1 calc R . .
H18C H 0.7432 0.0674 0.6629 0.049 Uiso 1 1 calc R . .
C21 C 0.31686(16) 0.20699(10) 0.89218(9) 0.0265(5) Uani 1 1 d . A .
H21 H 0.3647 0.1836 0.8913 0.032 Uiso 1 1 calc R . .
C22 C 0.27730(17) 0.20450(11) 0.93455(10) 0.0321(6) Uani 1 1 d . . .
C23 C 0.20619(19) 0.23861(12) 0.93480(11) 0.0406(7) Uani 1 1 d . A .
H23 H 0.1783 0.2369 0.9633 0.049 Uiso 1 1 calc R . .
C24 C 0.17549(19) 0.27477(13) 0.89451(11) 0.0412(7) Uani 1 1 d . . .
H24 H 0.1272 0.2978 0.8954 0.049 Uiso 1 1 calc R A .
C24A C 0.21568(16) 0.27729(10) 0.85261(9) 0.0269(5) Uani 1 1 d . A .
C24B C 0.19702(16) 0.31106(10) 0.80585(9) 0.0263(5) Uani 1 1 d . . .
C25 C 0.13421(18) 0.35100(11) 0.79013(11) 0.0362(6) Uani 1 1 d . A .
H25 H 0.0960 0.3605 0.8119 0.043 Uiso 1 1 calc R . .
C26 C 0.12753(17) 0.37698(10) 0.74249(10) 0.0319(5) Uani 1 1 d . . .
H26 H 0.0847 0.4045 0.7320 0.038 Uiso 1 1 calc R A .
C27 C 0.18225(15) 0.36367(9) 0.70951(9) 0.0224(4) Uani 1 1 d . A .
C28 C 0.24730(15) 0.32426(8) 0.72661(9) 0.0200(4) Uani 1 1 d . . .
H28 H 0.2864 0.3156 0.7051 0.024 Uiso 1 1 calc R A .
C28A C 0.25615(14) 0.29738(8) 0.77452(8) 0.0181(4) Uani 1 1 d . A .
C29 C 0.31577(14) 0.25411(8) 0.80185(8) 0.0183(4) Uani 1 1 d . . .
C29A C 0.28736(15) 0.24327(9) 0.85097(9) 0.0223(4) Uani 1 1 d . A .
C30 C 0.38248(14) 0.22786(8) 0.78545(8) 0.0169(4) Uani 1 1 d . A .
C31 C 0.3016(4) 0.1599(2) 0.9763(2) 0.0333(14) Uiso 0.586(12) 1 d PD A 1
C32 C 0.3967(4) 0.1355(2) 0.9778(2) 0.0309(13) Uiso 0.586(12) 1 d PD A 1
H32A H 0.4423 0.1628 0.9800 0.046 Uiso 0.586(12) 1 calc PR A 1
H32B H 0.3900 0.1153 0.9449 0.046 Uiso 0.586(12) 1 calc PR A 1
H32C H 0.4176 0.1130 1.0094 0.046 Uiso 0.586(12) 1 calc PR A 1
C33 C 0.3329(5) 0.1869(3) 1.0327(2) 0.0489(17) Uiso 0.586(12) 1 d PD A 1
H33A H 0.3858 0.2093 1.0344 0.073 Uiso 0.586(12) 1 calc PR A 1
H33B H 0.3509 0.1608 1.0611 0.073 Uiso 0.586(12) 1 calc PR A 1
H33C H 0.2817 0.2074 1.0378 0.073 Uiso 0.586(12) 1 calc PR A 1
C34 C 0.2199(4) 0.1258(3) 0.9737(3) 0.0475(16) Uiso 0.586(12) 1 d PD A 1
H34A H 0.2385 0.0985 1.0009 0.071 Uiso 0.586(12) 1 calc PR A 1
H34B H 0.1978 0.1103 0.9378 0.071 Uiso 0.586(12) 1 calc PR A 1
H34C H 0.1703 0.1463 0.9809 0.071 Uiso 0.586(12) 1 calc PR A 1
C31' C 0.3205(5) 0.1720(3) 0.9853(3) 0.0208(16) Uiso 0.414(12) 1 d PD A 2
C32' C 0.3747(6) 0.1239(3) 0.9673(3) 0.0302(18) Uiso 0.414(12) 1 d PD A 2
H32D H 0.3358 0.1091 0.9334 0.045 Uiso 0.414(12) 1 calc PR A 2
H32E H 0.3879 0.0975 0.9955 0.045 Uiso 0.414(12) 1 calc PR A 2
H32F H 0.4328 0.1361 0.9621 0.045 Uiso 0.414(12) 1 calc PR A 2
C33' C 0.3573(5) 0.2033(3) 1.0363(3) 0.0299(18) Uiso 0.414(12) 1 d PD A 2
H33D H 0.3836 0.1802 1.0668 0.045 Uiso 0.414(12) 1 calc PR A 2
H33E H 0.3068 0.2232 1.0432 0.045 Uiso 0.414(12) 1 calc PR A 2
H33F H 0.4053 0.2268 1.0320 0.045 Uiso 0.414(12) 1 calc PR A 2
C34' C 0.2407(6) 0.1363(3) 0.9914(4) 0.037(2) Uiso 0.414(12) 1 d PD A 2
H34D H 0.2167 0.1159 0.9585 0.055 Uiso 0.414(12) 1 calc PR A 2
H34E H 0.1909 0.1575 0.9974 0.055 Uiso 0.414(12) 1 calc PR A 2
H34F H 0.2645 0.1132 1.0223 0.055 Uiso 0.414(12) 1 calc PR A 2
C35 C 0.17138(16) 0.39021(9) 0.65514(10) 0.0267(5) Uani 1 1 d D . .
C36 C 0.0957(3) 0.43066(15) 0.64231(16) 0.0405(9) Uiso 0.744(4) 1 d PD A 1
H36A H 0.1090 0.4565 0.6711 0.061 Uiso 0.744(4) 1 calc PR A 1
H36B H 0.0361 0.4143 0.6396 0.061 Uiso 0.744(4) 1 calc PR A 1
H36C H 0.0931 0.4473 0.6079 0.061 Uiso 0.744(4) 1 calc PR A 1
C37 C 0.1504(3) 0.35030(15) 0.61036(16) 0.0432(10) Uiso 0.744(4) 1 d PD A 1
H37A H 0.1992 0.3242 0.6184 0.065 Uiso 0.744(4) 1 calc PR A 1
H37B H 0.1475 0.3671 0.5760 0.065 Uiso 0.744(4) 1 calc PR A 1
H37C H 0.0908 0.3339 0.6078 0.065 Uiso 0.744(4) 1 calc PR A 1
C38 C 0.2635(2) 0.41662(13) 0.65764(14) 0.0328(8) Uiso 0.744(4) 1 d PD A 1
H38A H 0.3132 0.3910 0.6658 0.049 Uiso 0.744(4) 1 calc PR A 1
H38B H 0.2769 0.4430 0.6859 0.049 Uiso 0.744(4) 1 calc PR A 1
H38C H 0.2590 0.4327 0.6228 0.049 Uiso 0.744(4) 1 calc PR A 1
C36' C 0.0682(6) 0.3846(4) 0.6188(4) 0.035(2) Uiso 0.256(4) 1 d PD A 2
H36D H 0.0514 0.3480 0.6149 0.052 Uiso 0.256(4) 1 calc PR A 2
H36E H 0.0621 0.3994 0.5831 0.052 Uiso 0.256(4) 1 calc PR A 2
H36F H 0.0271 0.4027 0.6357 0.052 Uiso 0.256(4) 1 calc PR A 2
C37' C 0.2251(7) 0.3651(4) 0.6191(4) 0.039(3) Uiso 0.256(4) 1 d PD A 2
H37D H 0.2112 0.3282 0.6156 0.059 Uiso 0.256(4) 1 calc PR A 2
H37E H 0.2916 0.3701 0.6355 0.059 Uiso 0.256(4) 1 calc PR A 2
H37F H 0.2064 0.3812 0.5833 0.059 Uiso 0.256(4) 1 calc PR A 2
C38' C 0.1921(9) 0.4472(4) 0.6600(5) 0.051(3) Uiso 0.256(4) 1 d PD A 2
H38D H 0.1840 0.4618 0.6240 0.076 Uiso 0.256(4) 1 calc PR A 2
H38E H 0.2559 0.4526 0.6822 0.076 Uiso 0.256(4) 1 calc PR A 2
H38F H 0.1497 0.4643 0.6769 0.076 Uiso 0.256(4) 1 calc PR A 2
C41 C 0.67302(16) 0.05966(8) 0.89176(9) 0.0215(4) Uani 1 1 d . . .
H41 H 0.6915 0.0239 0.8853 0.026 Uiso 1 1 calc R . .
C42 C 0.73877(17) 0.07790(10) 0.94508(9) 0.0287(5) Uani 1 1 d . . .
H42A H 0.7221 0.1134 0.9526 0.034 Uiso 1 1 calc R . .
H42B H 0.8027 0.0786 0.9422 0.034 Uiso 1 1 calc R . .
C43 C 0.73487(19) 0.04267(12) 0.99179(10) 0.0392(6) Uani 1 1 d . . .
H43A H 0.7579 0.0081 0.9861 0.047 Uiso 1 1 calc R . .
H43B H 0.7759 0.0566 1.0260 0.047 Uiso 1 1 calc R . .
C44 C 0.63703(19) 0.03803(12) 0.99634(10) 0.0379(6) Uani 1 1 d . . .
H44A H 0.6361 0.0125 1.0246 0.046 Uiso 1 1 calc R . .
H44B H 0.6173 0.0716 1.0073 0.046 Uiso 1 1 calc R . .
C45 C 0.5703(2) 0.02160(14) 0.94348(11) 0.0492(8) Uani 1 1 d . . .
H45A H 0.5067 0.0217 0.9468 0.059 Uiso 1 1 calc R . .
H45B H 0.5851 -0.0140 0.9351 0.059 Uiso 1 1 calc R . .
C46 C 0.57471(19) 0.05710(14) 0.89743(11) 0.0437(7) Uani 1 1 d . . .
H46A H 0.5547 0.0921 0.9042 0.052 Uiso 1 1 calc R . .
H46B H 0.5317 0.0444 0.8633 0.052 Uiso 1 1 calc R . .
C47 C 0.63675(15) 0.05466(8) 0.77333(8) 0.0187(4) Uani 1 1 d . . .
H47 H 0.6524 0.0725 0.7429 0.022 Uiso 1 1 calc R . .
C48 C 0.53136(16) 0.04719(9) 0.75443(10) 0.0278(5) Uani 1 1 d . . .
H48A H 0.5117 0.0283 0.7824 0.033 Uiso 1 1 calc R . .
H48B H 0.5006 0.0812 0.7494 0.033 Uiso 1 1 calc R . .
C49 C 0.50148(17) 0.01715(9) 0.70121(10) 0.0290(5) Uani 1 1 d . . .
H49A H 0.4338 0.0114 0.6909 0.035 Uiso 1 1 calc R . .
H49B H 0.5156 0.0377 0.6724 0.035 Uiso 1 1 calc R . .
C50 C 0.55042(17) -0.03412(9) 0.70618(10) 0.0267(5) Uani 1 1 d . . .
H50A H 0.5325 -0.0518 0.6708 0.032 Uiso 1 1 calc R . .
H50B H 0.5313 -0.0561 0.7323 0.032 Uiso 1 1 calc R . .
C51 C 0.65515(16) -0.02684(8) 0.72505(9) 0.0232(5) Uani 1 1 d . . .
H51A H 0.6748 -0.0075 0.6973 0.028 Uiso 1 1 calc R . .
H51B H 0.6858 -0.0609 0.7294 0.028 Uiso 1 1 calc R . .
C52 C 0.68538(16) 0.00230(8) 0.77870(9) 0.0228(5) Uani 1 1 d . . .
H52A H 0.7532 0.0075 0.7895 0.027 Uiso 1 1 calc R . .
H52B H 0.6699 -0.0182 0.8071 0.027 Uiso 1 1 calc R . .
C53 C 0.79934(14) 0.11109(8) 0.84027(8) 0.0183(4) Uani 1 1 d . . .
H53 H 0.8359 0.0823 0.8620 0.022 Uiso 1 1 calc R . .
C54 C 0.82881(17) 0.16151(9) 0.87105(11) 0.0295(5) Uani 1 1 d . . .
H54A H 0.8153 0.1596 0.9062 0.035 Uiso 1 1 calc R . .
H54B H 0.7923 0.1902 0.8502 0.035 Uiso 1 1 calc R . .
C55 C 0.93193(18) 0.17251(11) 0.88081(11) 0.0358(6) Uani 1 1 d . . .
H55A H 0.9478 0.2057 0.9000 0.043 Uiso 1 1 calc R . .
H55B H 0.9688 0.1452 0.9040 0.043 Uiso 1 1 calc R . .
C56 C 0.95625(19) 0.17475(10) 0.82784(11) 0.0346(6) Uani 1 1 d . . .
H56A H 1.0239 0.1791 0.8353 0.041 Uiso 1 1 calc R . .
H56B H 0.9255 0.2048 0.8066 0.041 Uiso 1 1 calc R . .
C57 C 0.92562(17) 0.12568(10) 0.79528(10) 0.0312(5) Uani 1 1 d . . .
H57A H 0.9626 0.0964 0.8145 0.037 Uiso 1 1 calc R . .
H57B H 0.9377 0.1291 0.7598 0.037 Uiso 1 1 calc R . .
C58 C 0.82299(16) 0.11452(9) 0.78638(9) 0.0256(5) Uani 1 1 d . . .
H58A H 0.8067 0.0816 0.7666 0.031 Uiso 1 1 calc R . .
H58B H 0.7857 0.1421 0.7640 0.031 Uiso 1 1 calc R . .
C61 C 0.57984(15) 0.40063(8) 0.63879(9) 0.0207(4) Uani 1 1 d . . .
H61 H 0.6303 0.4196 0.6656 0.025 Uiso 1 1 calc R . .
C62 C 0.59043(17) 0.41575(9) 0.58361(9) 0.0254(5) Uani 1 1 d . . .
H62A H 0.6497 0.4023 0.5802 0.030 Uiso 1 1 calc R . .
H62B H 0.5397 0.4003 0.5546 0.030 Uiso 1 1 calc R . .
C63 C 0.58819(18) 0.47441(9) 0.57724(10) 0.0312(5) Uani 1 1 d . . .
H63A H 0.6431 0.4894 0.6037 0.037 Uiso 1 1 calc R . .
H63B H 0.5913 0.4833 0.5406 0.037 Uiso 1 1 calc R . .
C64 C 0.50129(19) 0.49767(10) 0.58572(10) 0.0336(6) Uani 1 1 d . . .
H64A H 0.4469 0.4864 0.5562 0.040 Uiso 1 1 calc R . .
H64B H 0.5050 0.5356 0.5843 0.040 Uiso 1 1 calc R . .
C65 C 0.48840(19) 0.48167(9) 0.63991(11) 0.0327(6) Uani 1 1 d . . .
H65A H 0.4288 0.4952 0.6428 0.039 Uiso 1 1 calc R . .
H65B H 0.5385 0.4967 0.6696 0.039 Uiso 1 1 calc R . .
C66 C 0.48967(17) 0.42293(9) 0.64556(10) 0.0252(5) Uani 1 1 d . . .
H66A H 0.4362 0.4081 0.6179 0.030 Uiso 1 1 calc R . .
H66B H 0.4841 0.4135 0.6815 0.030 Uiso 1 1 calc R . .
C67 C 0.52749(15) 0.28975(8) 0.60489(8) 0.0189(4) Uani 1 1 d . . .
H67 H 0.5332 0.2547 0.6214 0.023 Uiso 1 1 calc R . .
C68 C 0.42431(15) 0.30298(9) 0.59096(9) 0.0231(5) Uani 1 1 d . . .
H68A H 0.4063 0.3063 0.6246 0.028 Uiso 1 1 calc R . .
H68B H 0.4129 0.3365 0.5719 0.028 Uiso 1 1 calc R . .
C69 C 0.36546(16) 0.26151(10) 0.55529(9) 0.0273(5) Uani 1 1 d . . .
H69A H 0.3719 0.2288 0.5757 0.033 Uiso 1 1 calc R . .
H69B H 0.2996 0.2718 0.5452 0.033 Uiso 1 1 calc R . .
C70 C 0.39476(17) 0.25319(10) 0.50428(9) 0.0306(5) Uani 1 1 d . . .
H70A H 0.3590 0.2243 0.4834 0.037 Uiso 1 1 calc R . .
H70B H 0.3804 0.2845 0.4815 0.037 Uiso 1 1 calc R . .
C71 C 0.49748(16) 0.24150(9) 0.51739(9) 0.0259(5) Uani 1 1 d . . .
H71A H 0.5146 0.2388 0.4834 0.031 Uiso 1 1 calc R . .
H71B H 0.5105 0.2079 0.5362 0.031 Uiso 1 1 calc R . .
C72 C 0.55652(16) 0.28317(9) 0.55303(9) 0.0222(4) Uani 1 1 d . . .
H72A H 0.5485 0.3161 0.5331 0.027 Uiso 1 1 calc R . .
H72B H 0.6226 0.2734 0.5624 0.027 Uiso 1 1 calc R . .
C73 C 0.71867(14) 0.31977(8) 0.65792(9) 0.0186(4) Uani 1 1 d . . .
H73 H 0.7222 0.3242 0.6202 0.022 Uiso 1 1 calc R . .
C74 C 0.78612(16) 0.35741(9) 0.69486(9) 0.0233(5) Uani 1 1 d . . .
H74A H 0.7713 0.3929 0.6811 0.028 Uiso 1 1 calc R . .
H74B H 0.7784 0.3558 0.7315 0.028 Uiso 1 1 calc R . .
C75 C 0.88677(16) 0.34532(9) 0.69819(10) 0.0285(5) Uani 1 1 d . . .
H75A H 0.8963 0.3507 0.6623 0.034 Uiso 1 1 calc R . .
H75B H 0.9280 0.3693 0.7240 0.034 Uiso 1 1 calc R . .
C76 C 0.91224(16) 0.29025(10) 0.71630(10) 0.0285(5) Uani 1 1 d . . .
H76A H 0.9766 0.2832 0.7163 0.034 Uiso 1 1 calc R . .
H76B H 0.9086 0.2856 0.7536 0.034 Uiso 1 1 calc R . .
C77 C 0.84715(15) 0.25261(9) 0.67889(10) 0.0251(5) Uani 1 1 d . . .
H77A H 0.8627 0.2171 0.6922 0.030 Uiso 1 1 calc R . .
H77B H 0.8549 0.2550 0.6423 0.030 Uiso 1 1 calc R . .
C78 C 0.74676(15) 0.26437(8) 0.67619(9) 0.0208(4) Uani 1 1 d . . .
H78A H 0.7382 0.2588 0.7123 0.025 Uiso 1 1 calc R . .
H78B H 0.7056 0.2401 0.6507 0.025 Uiso 1 1 calc R . .
C81 C 0.56229(15) 0.40726(8) 0.83570(9) 0.0199(4) Uani 1 1 d . . .
H81 H 0.5747 0.4192 0.8739 0.024 Uiso 1 1 calc R . .
C82 C 0.59764(16) 0.44881(8) 0.80445(9) 0.0237(5) Uani 1 1 d . . .
H82A H 0.6646 0.4543 0.8215 0.028 Uiso 1 1 calc R . .
H82B H 0.5888 0.4371 0.7669 0.028 Uiso 1 1 calc R . .
C83 C 0.54596(17) 0.49956(9) 0.80396(11) 0.0317(5) Uani 1 1 d . . .
H83A H 0.5608 0.5132 0.8412 0.038 Uiso 1 1 calc R . .
H83B H 0.5672 0.5250 0.7817 0.038 Uiso 1 1 calc R . .
C84 C 0.44156(18) 0.49273(10) 0.78151(12) 0.0393(6) Uani 1 1 d . . .
H84A H 0.4105 0.5257 0.7843 0.047 Uiso 1 1 calc R . .
H84B H 0.4259 0.4833 0.7429 0.047 Uiso 1 1 calc R . .
C85 C 0.40604(18) 0.45129(10) 0.81186(12) 0.0375(6) Uani 1 1 d . . .
H85A H 0.3390 0.4461 0.7947 0.045 Uiso 1 1 calc R . .
H85B H 0.4148 0.4626 0.8495 0.045 Uiso 1 1 calc R . .
C86 C 0.45708(16) 0.40049(9) 0.81184(10) 0.0264(5) Uani 1 1 d . . .
H86A H 0.4433 0.3875 0.7744 0.032 Uiso 1 1 calc R . .
H86B H 0.4348 0.3747 0.8333 0.032 Uiso 1 1 calc R . .
C87 C 0.58294(17) 0.30714(9) 0.88854(9) 0.0247(5) Uani 1 1 d . . .
H87 H 0.5207 0.2926 0.8696 0.030 Uiso 1 1 calc R . .
C88 C 0.57075(19) 0.33792(9) 0.93697(10) 0.0285(5) Uani 1 1 d . . .
H88A H 0.6312 0.3519 0.9584 0.034 Uiso 1 1 calc R . .
H88B H 0.5282 0.3672 0.9238 0.034 Uiso 1 1 calc R . .
C89 C 0.5313(2) 0.30267(11) 0.97278(11) 0.0354(6) Uani 1 1 d . . .
H89A H 0.5246 0.3225 1.0041 0.042 Uiso 1 1 calc R . .
H89B H 0.4691 0.2905 0.9519 0.042 Uiso 1 1 calc R . .
C90 C 0.5932(2) 0.25706(11) 0.99258(11) 0.0375(6) Uani 1 1 d . . .
H90A H 0.5646 0.2343 1.0139 0.045 Uiso 1 1 calc R . .
H90B H 0.6533 0.2691 1.0165 0.045 Uiso 1 1 calc R . .
C91 C 0.6096(2) 0.22665(9) 0.94578(10) 0.0313(5) Uani 1 1 d . . .
H91A H 0.5509 0.2105 0.9248 0.038 Uiso 1 1 calc R . .
H91B H 0.6548 0.1988 0.9603 0.038 Uiso 1 1 calc R . .
C92 C 0.64619(18) 0.26107(9) 0.90827(10) 0.0279(5) Uani 1 1 d . . .
H92A H 0.7089 0.2734 0.9279 0.034 Uiso 1 1 calc R . .
H92B H 0.6508 0.2407 0.8769 0.034 Uiso 1 1 calc R . .
C93 C 0.74409(15) 0.36056(8) 0.85876(8) 0.0190(4) Uani 1 1 d . . .
H93 H 0.7514 0.3857 0.8310 0.023 Uiso 1 1 calc R . .
C94 C 0.78246(16) 0.38924(9) 0.91240(9) 0.0233(5) Uani 1 1 d . . .
H94A H 0.7410 0.4182 0.9144 0.028 Uiso 1 1 calc R . .
H94B H 0.7855 0.3656 0.9429 0.028 Uiso 1 1 calc R . .
C95 C 0.87920(16) 0.40972(9) 0.91650(9) 0.0247(5) Uani 1 1 d . . .
H95A H 0.8750 0.4353 0.8875 0.030 Uiso 1 1 calc R . .
H95B H 0.9045 0.4273 0.9516 0.030 Uiso 1 1 calc R . .
C96 C 0.94453(16) 0.36642(9) 0.91152(9) 0.0262(5) Uani 1 1 d . . .
H96A H 0.9549 0.3433 0.9431 0.031 Uiso 1 1 calc R . .
H96B H 1.0050 0.3813 0.9118 0.031 Uiso 1 1 calc R . .
C97 C 0.90588(16) 0.33521(9) 0.85975(9) 0.0245(5) Uani 1 1 d . . .
H97A H 0.9046 0.3570 0.8282 0.029 Uiso 1 1 calc R . .
H97B H 0.9471 0.3056 0.8598 0.029 Uiso 1 1 calc R . .
C98 C 0.80828(15) 0.31549(8) 0.85450(9) 0.0215(4) Uani 1 1 d . . .
H98A H 0.8105 0.2902 0.8834 0.026 Uiso 1 1 calc R . .
H98B H 0.7834 0.2980 0.8193 0.026 Uiso 1 1 calc R . .

loop_
_atom_site_aniso_label
_atom_site_aniso_U_11
_atom_site_aniso_U_22
_atom_site_aniso_U_33
_atom_site_aniso_U_23
_atom_site_aniso_U_13
_atom_site_aniso_U_12
Ag1 0.02276(9) 0.01604(8) 0.01663(8) -0.00208(6) 0.00895(6) -0.00147(6)
Cu1 0.02078(13) 0.01488(12) 0.01904(13) 0.00087(9) 0.00774(10) 0.00531(10)
P1 0.0191(3) 0.0152(2) 0.0178(2) 0.00113(19) 0.0071(2) 0.0026(2)
P2 0.0209(3) 0.0150(2) 0.0153(2) -0.00134(19) 0.0077(2) -0.0018(2)
P3 0.0253(3) 0.0150(2) 0.0163(2) 0.00035(19) 0.0095(2) 0.0011(2)
S1 0.0307(3) 0.0254(3) 0.0258(3) 0.0107(2) 0.0182(2) 0.0129(2)
S2 0.0172(2) 0.0137(2) 0.0171(2) 0.00056(18) 0.00879(18) 0.00238(18)
S3 0.0151(2) 0.0147(2) 0.0201(2) -0.00058(18) 0.00760(19) 0.00038(18)
C1 0.0190(10) 0.0197(10) 0.0235(11) -0.0016(8) 0.0091(8) -0.0011(8)
C2 0.0185(11) 0.0232(11) 0.0301(12) -0.0017(9) 0.0111(9) -0.0004(9)
C3 0.0166(11) 0.0379(14) 0.0443(15) -0.0156(12) 0.0068(10) -0.0062(10)
C4 0.0229(12) 0.0384(14) 0.0389(14) -0.0212(11) 0.0086(10) -0.0039(10)
C4A 0.0191(10) 0.0257(11) 0.0211(10) -0.0042(9) 0.0056(8) 0.0027(9)
C4B 0.0194(10) 0.0246(11) 0.0172(10) -0.0005(8) 0.0054(8) 0.0036(9)
C5 0.0221(11) 0.0315(12) 0.0217(11) -0.0095(9) 0.0033(9) 0.0012(9)
C6 0.0264(12) 0.0299(12) 0.0188(10) -0.0078(9) 0.0087(9) 0.0056(9)
C7 0.0201(10) 0.0202(10) 0.0204(10) 0.0015(8) 0.0094(8) 0.0044(8)
C8 0.0184(10) 0.0179(10) 0.0196(10) 0.0005(8) 0.0090(8) 0.0004(8)
C8A 0.0198(10) 0.0158(9) 0.0168(9) 0.0012(8) 0.0082(8) 0.0013(8)
C9 0.0165(10) 0.0149(9) 0.0186(10) 0.0032(8) 0.0089(8) 0.0020(8)
C9A 0.0171(10) 0.0194(10) 0.0177(10) 0.0011(8) 0.0059(8) -0.0010(8)
C10 0.0169(10) 0.0136(9) 0.0178(9) 0.0028(7) 0.0099(8) 0.0018(7)
C11 0.0173(11) 0.0280(12) 0.0351(13) -0.0045(10) 0.0129(9) -0.0016(9)
C12 0.0280(13) 0.0415(15) 0.0389(14) 0.0014(12) 0.0195(11) 0.0003(11)
C13 0.0240(12) 0.0329(13) 0.0387(14) 0.0013(11) 0.0154(10) 0.0041(10)
C14 0.0220(12) 0.0406(15) 0.0644(19) -0.0171(14) 0.0212(12) -0.0078(11)
C15 0.0216(11) 0.0213(11) 0.0260(11) -0.0019(9) 0.0140(9) 0.0021(9)
C16 0.0321(13) 0.0347(13) 0.0342(13) 0.0081(11) 0.0182(11) 0.0034(11)
C17 0.0351(15) 0.0340(15) 0.075(2) -0.0227(14) 0.0344(15) -0.0014(12)
C18 0.0216(12) 0.0472(16) 0.0331(13) 0.0115(11) 0.0135(10) 0.0084(11)
C21 0.0244(12) 0.0365(13) 0.0236(11) 0.0042(10) 0.0148(9) 0.0085(10)
C22 0.0291(13) 0.0467(15) 0.0247(12) 0.0071(11) 0.0144(10) 0.0079(11)
C23 0.0360(15) 0.068(2) 0.0269(13) 0.0074(13) 0.0230(11) 0.0147(14)
C24 0.0342(14) 0.0644(19) 0.0318(14) 0.0065(13) 0.0203(11) 0.0229(13)
C24A 0.0220(11) 0.0390(14) 0.0223(11) 0.0019(10) 0.0107(9) 0.0086(10)
C24B 0.0219(11) 0.0354(13) 0.0228(11) 0.0004(9) 0.0084(9) 0.0079(10)
C25 0.0308(13) 0.0494(16) 0.0336(13) 0.0036(12) 0.0176(11) 0.0213(12)
C26 0.0226(12) 0.0349(13) 0.0390(14) 0.0045(11) 0.0103(10) 0.0143(10)
C27 0.0161(10) 0.0210(11) 0.0287(11) 0.0003(9) 0.0045(9) 0.0010(8)
C28 0.0175(10) 0.0186(10) 0.0251(11) -0.0030(8) 0.0080(8) 0.0004(8)
C28A 0.0154(10) 0.0201(10) 0.0191(10) -0.0018(8) 0.0054(8) 0.0016(8)
C29 0.0187(10) 0.0190(10) 0.0183(10) -0.0012(8) 0.0073(8) 0.0014(8)
C29A 0.0198(11) 0.0304(12) 0.0190(10) -0.0026(9) 0.0094(8) 0.0020(9)
C30 0.0196(10) 0.0174(10) 0.0159(9) 0.0013(8) 0.0085(8) 0.0030(8)
C35 0.0224(11) 0.0240(11) 0.0342(13) 0.0084(10) 0.0091(10) 0.0040(9)
C41 0.0277(12) 0.0199(10) 0.0191(10) 0.0026(8) 0.0101(9) 0.0004(9)
C42 0.0275(12) 0.0378(14) 0.0222(11) -0.0008(10) 0.0092(9) -0.0024(10)
C43 0.0354(14) 0.0622(19) 0.0205(12) 0.0070(12) 0.0089(10) 0.0011(13)
C44 0.0414(15) 0.0528(17) 0.0241(12) 0.0024(12) 0.0166(11) -0.0087(13)
C45 0.0486(18) 0.072(2) 0.0292(14) 0.0027(14) 0.0153(13) -0.0282(16)
C46 0.0285(14) 0.076(2) 0.0248(13) 0.0120(13) 0.0056(10) -0.0146(14)
C47 0.0220(11) 0.0161(10) 0.0190(10) -0.0002(8) 0.0075(8) 0.0011(8)
C48 0.0222(11) 0.0242(12) 0.0355(13) -0.0096(10) 0.0060(10) 0.0021(9)
C49 0.0261(12) 0.0250(12) 0.0323(13) -0.0066(10) 0.0030(10) -0.0018(10)
C50 0.0353(13) 0.0199(11) 0.0269(12) -0.0017(9) 0.0119(10) -0.0036(10)
C51 0.0323(12) 0.0183(10) 0.0210(11) -0.0015(8) 0.0107(9) 0.0035(9)
C52 0.0296(12) 0.0198(11) 0.0188(10) -0.0006(8) 0.0068(9) 0.0059(9)
C53 0.0190(10) 0.0173(10) 0.0202(10) 0.0018(8) 0.0082(8) 0.0014(8)
C54 0.0323(13) 0.0246(12) 0.0358(13) -0.0097(10) 0.0166(11) -0.0080(10)
C55 0.0324(14) 0.0369(14) 0.0407(15) -0.0127(12) 0.0147(11) -0.0137(11)
C56 0.0348(14) 0.0301(13) 0.0437(15) -0.0028(11) 0.0189(12) -0.0117(11)
C57 0.0317(13) 0.0331(13) 0.0346(13) -0.0025(11) 0.0188(11) -0.0064(11)
C58 0.0295(12) 0.0261(12) 0.0237(11) -0.0013(9) 0.0118(9) -0.0046(10)
C61 0.0259(11) 0.0163(10) 0.0207(10) 0.0005(8) 0.0081(9) -0.0007(8)
C62 0.0335(13) 0.0216(11) 0.0224(11) 0.0019(9) 0.0104(9) -0.0047(9)
C63 0.0406(14) 0.0240(12) 0.0272(12) 0.0059(9) 0.0070(10) -0.0073(10)
C64 0.0401(15) 0.0218(12) 0.0334(13) 0.0075(10) 0.0018(11) 0.0002(10)
C65 0.0387(14) 0.0208(12) 0.0375(14) 0.0016(10) 0.0095(11) 0.0053(10)
C66 0.0312(12) 0.0195(11) 0.0270(11) 0.0014(9) 0.0120(10) 0.0022(9)
C67 0.0214(10) 0.0189(10) 0.0164(10) -0.0019(8) 0.0057(8) -0.0029(8)
C68 0.0238(11) 0.0256(11) 0.0211(11) 0.0020(9) 0.0086(9) -0.0007(9)
C69 0.0242(12) 0.0314(13) 0.0239(11) 0.0011(9) 0.0030(9) -0.0052(10)
C70 0.0334(13) 0.0316(13) 0.0223(11) -0.0032(10) 0.0011(10) -0.0029(10)
C71 0.0309(12) 0.0272(12) 0.0195(11) -0.0057(9) 0.0069(9) -0.0030(10)
C72 0.0291(12) 0.0221(11) 0.0183(10) -0.0040(8) 0.0113(9) -0.0039(9)
C73 0.0206(10) 0.0186(10) 0.0191(10) -0.0025(8) 0.0099(8) -0.0041(8)
C74 0.0274(12) 0.0187(10) 0.0238(11) -0.0043(8) 0.0076(9) -0.0046(9)
C75 0.0242(12) 0.0293(12) 0.0321(13) -0.0102(10) 0.0086(10) -0.0103(10)
C76 0.0222(11) 0.0344(13) 0.0289(12) -0.0085(10) 0.0075(9) -0.0006(10)
C77 0.0228(11) 0.0255(11) 0.0308(12) -0.0049(9) 0.0140(9) -0.0002(9)
C78 0.0205(11) 0.0195(10) 0.0254(11) -0.0035(8) 0.0112(9) -0.0018(8)
C81 0.0237(11) 0.0164(10) 0.0209(10) -0.0007(8) 0.0083(8) 0.0020(8)
C82 0.0238(11) 0.0192(11) 0.0276(11) 0.0022(9) 0.0065(9) 0.0011(9)
C83 0.0309(13) 0.0187(11) 0.0416(14) 0.0035(10) 0.0043(11) 0.0035(10)
C84 0.0310(14) 0.0287(13) 0.0514(17) 0.0043(12) 0.0011(12) 0.0094(11)
C85 0.0235(13) 0.0368(14) 0.0501(16) -0.0042(12) 0.0073(11) 0.0072(11)
C86 0.0238(12) 0.0249(12) 0.0302(12) -0.0011(9) 0.0076(9) -0.0008(9)
C87 0.0338(13) 0.0222(11) 0.0223(11) 0.0009(9) 0.0149(10) -0.0020(9)
C88 0.0428(14) 0.0242(12) 0.0250(12) -0.0004(9) 0.0199(11) 0.0031(10)
C89 0.0406(15) 0.0429(15) 0.0291(13) 0.0021(11) 0.0203(11) 0.0029(12)
C90 0.0543(17) 0.0371(14) 0.0298(13) 0.0062(11) 0.0261(12) 0.0016(13)
C91 0.0477(15) 0.0251(12) 0.0271(12) 0.0069(10) 0.0202(11) 0.0004(11)
C92 0.0360(13) 0.0266(12) 0.0253(12) 0.0020(9) 0.0152(10) 0.0004(10)
C93 0.0224(11) 0.0196(10) 0.0145(9) 0.0001(8) 0.0044(8) 0.0011(8)
C94 0.0272(12) 0.0247(11) 0.0169(10) -0.0010(8) 0.0049(9) 0.0036(9)
C95 0.0293(12) 0.0267(12) 0.0167(10) -0.0014(9) 0.0043(9) -0.0009(9)
C96 0.0248(12) 0.0282(12) 0.0242(11) 0.0063(9) 0.0052(9) 0.0019(9)
C97 0.0264(12) 0.0228(11) 0.0269(11) 0.0047(9) 0.0118(9) 0.0050(9)
C98 0.0265(11) 0.0194(10) 0.0200(10) 0.0002(8) 0.0091(9) 0.0034(9)

loop_
_atom_type_symbol
_atom_type_description
_atom_type_scat_dispersion_real
_atom_type_scat_dispersion_imag
_atom_type_scat_source
C C 0.0033 0.0016 'International Tables Vol C Tables 4.2.6.8 and 6.1.1.4'
H H 0.0000 0.0000 'International Tables Vol C Tables 4.2.6.8 and 6.1.1.4'
P P 0.1023 0.0942 'International Tables Vol C Tables 4.2.6.8 and 6.1.1.4'
S S 0.1246 0.1234 'International Tables Vol C Tables 4.2.6.8 and 6.1.1.4'
Cu Cu 0.3201 1.2651 'International Tables Vol C Tables 4.2.6.8 and 6.1.1.4'
Ag Ag -0.8971 1.1015 'International Tables Vol C Tables 4.2.6.8 and 6.1.1.4'
Cl Cl 0.1484 0.1585 'International Tables Vol C Tables 4.2.6.8 and 6.1.1.4'

loop_
_geom_angle_atom_site_label_1
_geom_angle_atom_site_label_2
_geom_angle_atom_site_label_3
_geom_angle
_geom_angle_site_symmetry_1
_geom_angle_site_symmetry_3
_geom_angle_publ_flag
P3 Ag1 P2 136.359(19) . . ?
P3 Ag1 S3 122.669(18) . . ?
P2 Ag1 S3 95.461(17) . . ?
P3 Ag1 S2 109.197(17) . . ?
P2 Ag1 S2 106.186(17) . . ?
S3 Ag1 S2 63.974(15) . . ?
S1 Cu1 P1 127.42(2) . . ?
S1 Cu1 S3 112.66(2) . . ?
P1 Cu1 S3 114.72(2) . . ?
C47 P1 C53 105.00(9) . . ?
C47 P1 C41 105.12(10) . . ?
C53 P1 C41 104.54(10) . . ?
C47 P1 Cu1 102.10(7) . . ?
C53 P1 Cu1 117.40(7) . . ?
C41 P1 Cu1 120.92(7) . . ?
C67 P2 C61 110.69(10) . . ?
C67 P2 C73 104.04(10) . . ?
C61 P2 C73 103.36(10) . . ?
C67 P2 Ag1 110.69(7) . . ?
C61 P2 Ag1 118.03(7) . . ?
C73 P2 Ag1 108.84(7) . . ?
C81 P3 C93 103.55(10) . . ?
C81 P3 C87 103.60(10) . . ?
C93 P3 C87 112.53(10) . . ?
C81 P3 Ag1 111.64(7) . . ?
C93 P3 Ag1 108.47(7) . . ?
C87 P3 Ag1 116.27(8) . . ?
C30 S1 Cu1 113.29(7) . . ?
C10 S2 C30 107.77(9) . . ?
C10 S2 Ag1 83.27(7) . . ?
C30 S2 Ag1 114.01(7) . . ?
C10 S3 Cu1 88.40(7) . . ?
C10 S3 Ag1 92.76(7) . . ?
Cu1 S3 Ag1 108.59(2) . . ?
C9A C1 C2 120.8(2) . . ?
C3 C2 C1 118.5(2) . . ?
C3 C2 C11 122.7(2) . . ?
C1 C2 C11 118.7(2) . . ?
C4 C3 C2 121.7(2) . . ?
C4A C4 C3 119.1(2) . . ?
C4 C4A C9A 120.7(2) . . ?
C4 C4A C4B 130.0(2) . . ?
C9A C4A C4B 109.25(19) . . ?
C5 C4B C8A 120.7(2) . . ?
C5 C4B C4A 130.6(2) . . ?
C8A C4B C4A 108.64(18) . . ?
C6 C5 C4B 119.2(2) . . ?
C5 C6 C7 121.9(2) . . ?
C6 C7 C8 118.25(19) . . ?
C6 C7 C15 122.02(19) . . ?
C8 C7 C15 119.69(19) . . ?
C8A C8 C7 120.8(2) . . ?
C8 C8A C4B 119.01(19) . . ?
C8 C8A C9 132.15(19) . . ?
C4B C8A C9 108.75(18) . . ?
C10 C9 C8A 126.63(18) . . ?
C10 C9 C9A 128.32(18) . . ?
C8A C9 C9A 105.02(17) . . ?
C1 C9A C4A 119.13(19) . . ?
C1 C9A C9 132.51(19) . . ?
C4A C9A C9 108.29(18) . . ?
C9 C10 S3 125.41(16) . . ?
C9 C10 S2 120.41(16) . . ?
S3 C10 S2 113.72(11) . . ?
C12 C11 C14 108.3(2) . . ?
C12 C11 C13 109.2(2) . . ?
C14 C11 C13 108.7(2) . . ?
C12 C11 C2 110.9(2) . . ?
C14 C11 C2 112.2(2) . . ?
C13 C11 C2 107.42(18) . . ?
C18 C15 C17 108.1(2) . . ?
C18 C15 C7 110.67(18) . . ?
C17 C15 C7 112.07(19) . . ?
C18 C15 C16 108.6(2) . . ?
C17 C15 C16 108.6(2) . . ?
C7 C15 C16 108.73(18) . . ?
C22 C21 C29A 121.2(2) . . ?
C21 C22 C23 118.7(2) . . ?
C21 C22 C31' 121.6(3) . . ?
C23 C22 C31' 118.8(3) . . ?
C21 C22 C31 120.9(3) . . ?
C23 C22 C31 119.8(3) . . ?
C31' C22 C31 16.4(3) . . ?
C24 C23 C22 121.3(2) . . ?
C23 C24 C24A 119.6(2) . . ?
C24 C24A C29A 120.5(2) . . ?
C24 C24A C24B 130.9(2) . . ?
C29A C24A C24B 108.60(19) . . ?
C25 C24B C28A 120.8(2) . . ?
C25 C24B C24A 130.3(2) . . ?
C28A C24B C24A 108.84(19) . . ?
C26 C25 C24B 119.6(2) . . ?
C25 C26 C27 121.5(2) . . ?
C26 C27 C28 118.4(2) . . ?
C26 C27 C35 121.8(2) . . ?
C28 C27 C35 119.9(2) . . ?
C28A C28 C27 121.7(2) . . ?
C28 C28A C24B 118.03(19) . . ?
C28 C28A C29 133.68(19) . . ?
C24B C28A C29 108.28(18) . . ?
C30 C29 C29A 126.03(19) . . ?
C30 C29 C28A 128.54(19) . . ?
C29A C29 C28A 105.42(17) . . ?
C21 C29A C24A 118.6(2) . . ?
C21 C29A C29 132.5(2) . . ?
C24A C29A C29 108.85(19) . . ?
C29 C30 S1 124.16(16) . . ?
C29 C30 S2 117.45(16) . . ?
S1 C30 S2 118.39(11) . . ?
C34 C31 C22 112.5(4) . . ?
C34 C31 C32 119.9(5) . . ?
C22 C31 C32 110.5(4) . . ?
C34 C31 C33 109.2(4) . . ?
C22 C31 C33 105.1(4) . . ?
C32 C31 C33 97.6(5) . . ?
C33' C31' C22 114.0(5) . . ?
C33' C31' C34' 109.2(5) . . ?
C22 C31' C34' 105.3(5) . . ?
C33' C31' C32' 124.9(6) . . ?
C22 C31' C32' 107.5(5) . . ?
C34' C31' C32' 92.3(6) . . ?
C38' C35 C36 57.6(5) . . ?
C38' C35 C37 136.5(6) . . ?
C36 C35 C37 109.2(3) . . ?
C38' C35 C27 113.6(5) . . ?
C36 C35 C27 112.7(2) . . ?
C37 C35 C27 109.7(2) . . ?
C38' C35 C38 52.8(5) . . ?
C36 C35 C38 108.4(2) . . ?
C37 C35 C38 108.9(2) . . ?
C27 C35 C38 107.9(2) . . ?
C38' C35 C37' 109.4(7) . . ?
C36 C35 C37' 130.8(5) . . ?
C37 C35 C37' 44.1(4) . . ?
C27 C35 C37' 115.4(4) . . ?
C38 C35 C37' 65.6(4) . . ?
C38' C35 C36' 106.6(6) . . ?
C36 C35 C36' 51.9(4) . . ?
C37 C35 C36' 61.9(4) . . ?
C27 C35 C36' 109.3(4) . . ?
C38 C35 C36' 142.5(4) . . ?
C37' C35 C36' 101.6(6) . . ?
C42 C41 C46 108.75(19) . . ?
C42 C41 P1 114.82(16) . . ?
C46 C41 P1 110.38(16) . . ?
C41 C42 C43 111.4(2) . . ?
C44 C43 C42 111.7(2) . . ?
C45 C44 C43 111.2(2) . . ?
C44 C45 C46 111.7(2) . . ?
C45 C46 C41 111.3(2) . . ?
C52 C47 C48 109.99(18) . . ?
C52 C47 P1 116.87(15) . . ?
C48 C47 P1 112.48(15) . . ?
C49 C48 C47 111.00(19) . . ?
C50 C49 C48 111.3(2) . . ?
C49 C50 C51 110.75(19) . . ?
C50 C51 C52 111.14(19) . . ?
C51 C52 C47 110.34(18) . . ?
C54 C53 C58 108.24(18) . . ?
C54 C53 P1 109.57(15) . . ?
C58 C53 P1 113.46(15) . . ?
C53 C54 C55 112.0(2) . . ?
C56 C55 C54 111.0(2) . . ?
C55 C56 C57 110.6(2) . . ?
C56 C57 C58 112.0(2) . . ?
C57 C58 C53 111.50(19) . . ?
C62 C61 C66 110.18(18) . . ?
C62 C61 P2 117.29(15) . . ?
C66 C61 P2 113.39(15) . . ?
C63 C62 C61 110.49(19) . . ?
C64 C63 C62 111.9(2) . . ?
C63 C64 C65 111.7(2) . . ?
C64 C65 C66 110.9(2) . . ?
C65 C66 C61 110.6(2) . . ?
C68 C67 C72 110.33(17) . . ?
C68 C67 P2 111.67(15) . . ?
C72 C67 P2 118.34(15) . . ?
C69 C68 C67 110.99(19) . . ?
C70 C69 C68 111.1(2) . . ?
C71 C70 C69 111.66(19) . . ?
C70 C71 C72 111.84(19) . . ?
C71 C72 C67 109.94(18) . . ?
C74 C73 C78 109.39(18) . . ?
C74 C73 P2 111.10(15) . . ?
C78 C73 P2 110.04(14) . . ?
C75 C74 C73 111.99(18) . . ?
C76 C75 C74 111.67(19) . . ?
C77 C76 C75 110.5(2) . . ?
C76 C77 C78 110.51(18) . . ?
C77 C78 C73 112.55(18) . . ?
C82 C81 C86 110.22(18) . . ?
C82 C81 P3 113.39(15) . . ?
C86 C81 P3 109.24(15) . . ?
C83 C82 C81 110.83(19) . . ?
C84 C83 C82 111.8(2) . . ?
C85 C84 C83 111.5(2) . . ?
C84 C85 C86 111.0(2) . . ?
C85 C86 C81 111.30(19) . . ?
C92 C87 C88 110.23(19) . . ?
C92 C87 P3 111.21(16) . . ?
C88 C87 P3 116.46(16) . . ?
C89 C88 C87 109.8(2) . . ?
C90 C89 C88 111.2(2) . . ?
C89 C90 C91 111.4(2) . . ?
C90 C91 C92 111.8(2) . . ?
C87 C92 C91 111.3(2) . . ?
C94 C93 C98 110.65(17) . . ?
C94 C93 P3 118.24(15) . . ?
C98 C93 P3 114.20(15) . . ?
C95 C94 C93 109.54(18) . . ?
C96 C95 C94 111.46(19) . . ?
C95 C96 C97 111.88(18) . . ?
C98 C97 C96 111.63(19) . . ?
C97 C98 C93 110.41(18) . . ?

loop_
_geom_bond_atom_site_label_1
_geom_bond_atom_site_label_2
_geom_bond_distance
_geom_bond_site_symmetry_2
_geom_bond_publ_flag
Ag1 P3 2.4182(6) . ?
Ag1 P2 2.4673(5) . ?
Ag1 S3 2.6529(5) . ?
Ag1 S2 2.9282(5) . ?
Cu1 S1 2.2028(6) . ?
Cu1 P1 2.2086(6) . ?
Cu1 S3 2.2624(6) . ?
P1 C47 1.860(2) . ?
P1 C53 1.862(2) . ?
P1 C41 1.864(2) . ?
P2 C67 1.853(2) . ?
P2 C61 1.853(2) . ?
P2 C73 1.854(2) . ?
P3 C81 1.844(2) . ?
P3 C93 1.851(2) . ?
P3 C87 1.864(2) . ?
S1 C30 1.731(2) . ?
S2 C10 1.791(2) . ?
S2 C30 1.792(2) . ?
S3 C10 1.751(2) . ?
C1 C9A 1.391(3) . ?
C1 C2 1.403(3) . ?
C2 C3 1.391(3) . ?
C2 C11 1.535(3) . ?
C3 C4 1.391(3) . ?
C4 C4A 1.385(3) . ?
C4A C9A 1.408(3) . ?
C4A C4B 1.456(3) . ?
C4B C5 1.387(3) . ?
C4B C8A 1.410(3) . ?
C5 C6 1.387(3) . ?
C6 C7 1.394(3) . ?
C7 C8 1.411(3) . ?
C7 C15 1.536(3) . ?
C8 C8A 1.396(3) . ?
C8A C9 1.491(3) . ?
C9 C10 1.363(3) . ?
C9 C9A 1.497(3) . ?
C11 C12 1.532(4) . ?
C11 C14 1.533(3) . ?
C11 C13 1.535(3) . ?
C15 C18 1.529(3) . ?
C15 C17 1.531(3) . ?
C15 C16 1.538(3) . ?
C21 C22 1.395(3) . ?
C21 C29A 1.396(3) . ?
C22 C23 1.395(4) . ?
C22 C31' 1.539(6) . ?
C22 C31 1.555(6) . ?
C23 C24 1.381(4) . ?
C24 C24A 1.390(3) . ?
C24A C29A 1.408(3) . ?
C24A C24B 1.455(3) . ?
C24B C25 1.386(3) . ?
C24B C28A 1.415(3) . ?
C25 C26 1.384(4) . ?
C26 C27 1.393(3) . ?
C27 C28 1.400(3) . ?
C27 C35 1.533(3) . ?
C28 C28A 1.396(3) . ?
C28A C29 1.486(3) . ?
C29 C30 1.382(3) . ?
C29 C29A 1.482(3) . ?
C31 C34 1.505(7) . ?
C31 C32 1.562(6) . ?
C31 C33 1.563(7) . ?
C31' C33' 1.515(8) . ?
C31' C34' 1.565(8) . ?
C31' C32' 1.634(8) . ?
C35 C38' 1.512(10) . ?
C35 C36 1.518(4) . ?
C35 C37 1.519(4) . ?
C35 C38 1.536(4) . ?
C35 C37' 1.548(9) . ?
C35 C36' 1.577(9) . ?
C41 C42 1.524(3) . ?
C41 C46 1.536(3) . ?
C42 C43 1.532(3) . ?
C43 C44 1.522(4) . ?
C44 C45 1.507(4) . ?
C45 C46 1.524(4) . ?
C47 C52 1.534(3) . ?
C47 C48 1.537(3) . ?
C48 C49 1.533(3) . ?
C49 C50 1.512(3) . ?
C50 C51 1.527(3) . ?
C51 C52 1.531(3) . ?
C53 C54 1.531(3) . ?
C53 C58 1.540(3) . ?
C54 C55 1.532(3) . ?
C55 C56 1.520(4) . ?
C56 C57 1.525(4) . ?
C57 C58 1.528(3) . ?
C61 C62 1.534(3) . ?
C61 C66 1.537(3) . ?
C62 C63 1.533(3) . ?
C63 C64 1.518(4) . ?
C64 C65 1.529(4) . ?
C65 C66 1.533(3) . ?
C67 C68 1.534(3) . ?
C67 C72 1.538(3) . ?
C68 C69 1.526(3) . ?
C69 C70 1.525(3) . ?
C70 C71 1.520(3) . ?
C71 C72 1.531(3) . ?
C73 C74 1.532(3) . ?
C73 C78 1.536(3) . ?
C74 C75 1.531(3) . ?
C75 C76 1.520(4) . ?
C76 C77 1.520(3) . ?
C77 C78 1.529(3) . ?
C81 C82 1.535(3) . ?
C81 C86 1.540(3) . ?
C82 C83 1.531(3) . ?
C83 C84 1.525(4) . ?
C84 C85 1.520(4) . ?
C85 C86 1.529(3) . ?
C87 C92 1.525(3) . ?
C87 C88 1.543(3) . ?
C88 C89 1.541(3) . ?
C89 C90 1.506(4) . ?
C90 C91 1.526(3) . ?
C91 C92 1.537(3) . ?
C93 C94 1.534(3) . ?
C93 C98 1.545(3) . ?
C94 C95 1.530(3) . ?
C95 C96 1.527(3) . ?
C96 C97 1.530(3) . ?
C97 C98 1.530(3) . ?

loop_
_platon_squeeze_void_nr
_platon_squeeze_void_average_x
_platon_squeeze_void_average_y
_platon_squeeze_void_average_z
_platon_squeeze_void_volume
_platon_squeeze_void_count_electrons
1 0.000 1.000 0.500 518.7 157.7
2 0.500 0.500 1.000 518.7 155.9
